data_7009453
loop_
_publ_author_name
'Filippou, Alexander C.'
'Portius, Peter'
'Kociok-K\"ohn, Gabriele'
'Albrecht, Volker'

_publ_contact_author
;       Alexander C. Filippou
        Institut f\"ur Anorganische und Allgemeine Chemie der
        Humboldt Universit\"at zu Berlin
        Hessische Strasse 1-2
        10115 Berlin
        Bundesrepublik Deutschland
;
_publ_section_title
;
 Oxidation of germanium(II) azides with HN3: a convenient route to
 six-co-ordinate triazidogermanium(IV) compounds
;
_journal_issue 11
_journal_name_full 'Journal of the Chemical Society, Dalton Transactions'
_journal_page_first 1759
_journal_paper_doi 10.1039/b001198n
_journal_year 2000
_chemical_formula_moiety 'C15 H22 B Ge N15'
_chemical_formula_sum 'C15 H22 B Ge N15'
_chemical_formula_weight 495.90
_chemical_name_systematic
; 
 ? 
;
_space_group_IT_number 14
_symmetry_cell_setting monoclinic
_symmetry_space_group_name_Hall '-P 2ybc'
_symmetry_space_group_name_H-M 'P 1 21/c 1'
_atom_sites_solution_hydrogens geom
_atom_sites_solution_primary direct
_atom_sites_solution_secondary difmap
_audit_creation_method SHELXL-97
_cell_angle_alpha 90.00
_cell_angle_beta 101.04(4)
_cell_angle_gamma 90.00
_cell_formula_units_Z 4
_cell_length_a 11.378(7)
_cell_length_b 10.918(13)
_cell_length_c 17.719(9)
_cell_measurement_reflns_used 26
_cell_measurement_temperature 180(2)
_cell_measurement_theta_max 18.2
_cell_measurement_theta_min 16.8
_cell_volume 2160(3)
_computing_cell_refinement 'STADI4 (STOE, 1995)'
_computing_data_collection 'STADI4 (STOE, 1995)'
_computing_data_reduction 'X-RED, (STOE, 1995)'
_computing_molecular_graphics
;
 L.Zsolnai, H.Pritzkow, ZORTEP, ORTEP program for PC,
 Universit\"at Heidelberg 1994
;
_computing_publication_material 'SHELXL-97 (Sheldrick, 1993)'
_computing_structure_refinement 'SHELXL-97 (Sheldrick, 1993)'
_computing_structure_solution 'SHELXS-86 (Sheldrick, 1990)'
_diffrn_ambient_temperature 180(2)
_diffrn_measured_fraction_theta_full 0.945
_diffrn_measured_fraction_theta_max 0.945
_diffrn_measurement_device_type 'STOE Stadi4 Diffractometer'
_diffrn_measurement_method \w-2\q
_diffrn_radiation_monochromator graphite
_diffrn_radiation_source 'fine-focus sealed tube'
_diffrn_radiation_type MoK\a
_diffrn_radiation_wavelength 0.71073
_diffrn_reflns_av_R_equivalents 0.0403
_diffrn_reflns_av_sigmaI/netI 0.0330
_diffrn_reflns_limit_h_max 14
_diffrn_reflns_limit_h_min -14
_diffrn_reflns_limit_k_max 13
_diffrn_reflns_limit_k_min -5
_diffrn_reflns_limit_l_max 21
_diffrn_reflns_limit_l_min -21
_diffrn_reflns_number 6301
_diffrn_reflns_theta_full 25.99
_diffrn_reflns_theta_max 25.99
_diffrn_reflns_theta_min 1.82
_diffrn_standards_decay_% 1.5
_diffrn_standards_interval_time 120
_diffrn_standards_number 3
_exptl_absorpt_coefficient_mu 1.403
_exptl_absorpt_correction_T_max 0.9611
_exptl_absorpt_correction_T_min 0.1926
_exptl_absorpt_correction_type empirical
_exptl_absorpt_process_details
;
  6 Psi Scan Reflections used    Mu * R = 0.00
    H   K   L   2Theta   Chi   Imin/Imax
   -1  -1   1     5.9   -83.2    0.182
   -2  -3   2    13.4   -84.5    0.188
   -2  -3   3    14.5   -84.2    0.177
   -3  -3   3    17.8   -83.2    0.201
   -3  -4   3    19.3   -86.6    0.209
   -4  -5   5    26.3   -87.5    0.217 
;
_exptl_crystal_colour colorless
_exptl_crystal_density_diffrn 1.525
_exptl_crystal_density_method 'not measured'
_exptl_crystal_description parallelepiped
_exptl_crystal_F_000 1016
_exptl_crystal_size_max 1.14
_exptl_crystal_size_mid 0.80
_exptl_crystal_size_min 0.46
_refine_diff_density_max 0.673
_refine_diff_density_min -0.876
_refine_diff_density_rms 0.099
_refine_ls_extinction_coef 0.0258(13)
_refine_ls_extinction_expression Fc^*^=kFc[1+0.001xFc^2^\l^3^/sin(2\q)]^-1/4^
_refine_ls_extinction_method SHELXL
_refine_ls_goodness_of_fit_ref 1.046
_refine_ls_hydrogen_treatment mixed
_refine_ls_matrix_type full
_refine_ls_number_parameters 290
_refine_ls_number_reflns 4234
_refine_ls_number_restraints 0
_refine_ls_restrained_S_all 1.046
_refine_ls_R_factor_all 0.0441
_refine_ls_R_factor_gt 0.0413
_refine_ls_shift/su_max 0.001
_refine_ls_shift/su_mean 0.000
_refine_ls_structure_factor_coef Fsqd
_refine_ls_weighting_details 'w=1/[\s^2^(Fo^2^)+(0.0647P)^2^+3.4328P] where P=(Fo^2^+2Fc^2^)/3'
_refine_ls_weighting_scheme calc
_refine_ls_wR_factor_gt 0.1135
_refine_ls_wR_factor_ref 0.1166
_reflns_number_gt 3948
_reflns_number_total 4234
_reflns_threshold_expression >2sigma(I)
_cod_data_source_file b001198n.txt
_cod_data_source_block peter36a
_cod_depositor_comments
;
The following automatic conversions were performed:

'_refine_ls_weighting_scheme' value 'calc
w=1/[\s^2^(Fo^2^)+(0.0647P)^2^+3.4328P] where P=(Fo^2^+2Fc^2^)/3' was
changed to 'calc'. New tag '_refine_ls_weighting_details' was
created. The value of the new tag was set to
'w=1/[\s^2^(Fo^2^)+(0.0647P)^2^+3.4328P] where P=(Fo^2^+2Fc^2^)/3'.

Automatic conversion script
Id: cif_fix_values 3143 2015-03-26 13:38:13Z robertas 
;
_cod_database_code 7009453

loop_
_symmetry_equiv_pos_as_xyz
'x, y, z'
'-x, y+1/2, -z+1/2'
'-x, -y, -z'
'x, -y-1/2, z-1/2'

loop_
_atom_site_label
_atom_site_type_symbol
_atom_site_fract_x
_atom_site_fract_y
_atom_site_fract_z
_atom_site_U_iso_or_equiv
_atom_site_adp_type
_atom_site_occupancy
_atom_site_calc_flag
_atom_site_refinement_flags
_atom_site_disorder_assembly
_atom_site_disorder_group
Ge Ge 0.74477(2) 0.23958(2) 0.599536(15) 0.01648(14) Uani 1 d . . .
B B 0.6909(3) 0.4456(3) 0.71302(16) 0.0190(6) Uani 1 d . . .
H0 H 0.6733 0.5102 0.7493 0.023 Uiso 1 calc R . .
N1 N 0.8179(2) 0.25665(19) 0.71296(14) 0.0196(5) Uani 1 d . . .
C1 C 0.9016(2) 0.1917(3) 0.76099(15) 0.0220(6) Uani 1 d . . .
C11 C 0.9536(3) 0.0730(3) 0.74168(18) 0.0290(6) Uani 1 d . . .
H11A H 0.9206 0.0518 0.6881 0.044 Uiso 1 calc R . .
H11B H 0.9334 0.0086 0.7756 0.044 Uiso 1 calc R . .
H11C H 1.0408 0.0807 0.7487 0.044 Uiso 1 calc R . .
C2 C 0.9258(3) 0.2521(3) 0.83132(17) 0.0252(6) Uani 1 d . . .
H2 H 0.9816 0.2273 0.8756 0.030 Uiso 1 calc R . .
C3 C 0.8540(2) 0.3543(3) 0.82501(14) 0.0223(6) Uani 1 d . . .
C31 C 0.8413(3) 0.4485(3) 0.88449(15) 0.0288(6) Uani 1 d . . .
H31A H 0.7821 0.5099 0.8619 0.043 Uiso 1 calc R . .
H31B H 0.9187 0.4884 0.9026 0.043 Uiso 1 calc R . .
H31C H 0.8147 0.4087 0.9279 0.043 Uiso 1 calc R . .
N2 N 0.78838(19) 0.3565(2) 0.75293(12) 0.0194(5) Uani 1 d . . .
N3 N 0.7646(2) 0.4246(2) 0.58947(12) 0.0183(5) Uani 1 d . . .
C4 C 0.7987(2) 0.4950(3) 0.53475(15) 0.0219(6) Uani 1 d . . .
C41 C 0.8365(3) 0.4469(3) 0.46428(16) 0.0295(6) Uani 1 d . . .
H41A H 0.8332 0.3572 0.4644 0.044 Uiso 1 calc R . .
H41B H 0.9185 0.4736 0.4636 0.044 Uiso 1 calc R . .
H41C H 0.7825 0.4783 0.4186 0.044 Uiso 1 calc R . .
C5 C 0.7914(3) 0.6171(3) 0.55525(16) 0.0243(6) Uani 1 d . . .
H5 H 0.8102 0.6863 0.5273 0.029 Uiso 1 calc R . .
C6 C 0.7514(2) 0.6184(2) 0.62438(15) 0.0215(5) Uani 1 d . . .
C61 C 0.7277(3) 0.7244(3) 0.67267(19) 0.0326(7) Uani 1 d . . .
H61A H 0.7004 0.6941 0.7185 0.049 Uiso 1 calc R . .
H61B H 0.6656 0.7767 0.6429 0.049 Uiso 1 calc R . .
H61C H 0.8013 0.7720 0.6883 0.049 Uiso 1 calc R . .
N4 N 0.7358(2) 0.5019(2) 0.64437(12) 0.0186(5) Uani 1 d . . .
N5 N 0.5864(2) 0.2746(2) 0.63110(13) 0.0200(5) Uani 1 d . . .
C7 C 0.4757(3) 0.2270(3) 0.60917(17) 0.0238(6) Uani 1 d . . .
C71 C 0.4464(3) 0.1215(3) 0.55542(18) 0.0317(7) Uani 1 d . . .
H71A H 0.5192 0.0938 0.5386 0.048 Uiso 1 calc R . .
H71B H 0.3870 0.1470 0.5106 0.048 Uiso 1 calc R . .
H71C H 0.4137 0.0543 0.5817 0.048 Uiso 1 calc R . .
C8 C 0.3976(3) 0.2923(3) 0.64520(17) 0.0283(6) Uani 1 d . . .
H8 H 0.3141 0.2783 0.6405 0.034 Uiso 1 calc R . .
C9 C 0.4644(2) 0.3817(3) 0.68925(16) 0.0249(6) Uani 1 d . . .
C91 C 0.4249(3) 0.4787(3) 0.73829(19) 0.0368(7) Uani 1 d . . .
H91A H 0.4942 0.5277 0.7623 0.055 Uiso 1 calc R . .
H91B H 0.3887 0.4404 0.7783 0.055 Uiso 1 calc R . .
H91C H 0.3659 0.5318 0.7064 0.055 Uiso 1 calc R . .
N6 N 0.5786(2) 0.3695(2) 0.68076(12) 0.0203(5) Uani 1 d . . .
N7 N 0.9011(2) 0.2134(2) 0.57185(14) 0.0239(5) Uani 1 d . . .
N8 N 0.9894(2) 0.2637(2) 0.60760(15) 0.0247(5) Uani 1 d . . .
N9 N 1.0759(3) 0.3072(3) 0.63969(18) 0.0417(7) Uani 1 d . . .
N10 N 0.6691(2) 0.2257(2) 0.49208(14) 0.0255(5) Uani 1 d . . .
N11 N 0.5975(2) 0.3044(3) 0.46444(14) 0.0292(6) Uani 1 d . . .
N12 N 0.5304(3) 0.3754(3) 0.43498(18) 0.0503(8) Uani 1 d . . .
N13 N 0.7235(2) 0.0659(2) 0.61469(14) 0.0244(5) Uani 1 d . . .
N14 N 0.7821(2) -0.0028(2) 0.58189(13) 0.0222(5) Uani 1 d . . .
N15 N 0.8350(2) -0.0727(2) 0.55416(15) 0.0310(6) Uani 1 d . . .

loop_
_atom_site_aniso_label
_atom_site_aniso_U_11
_atom_site_aniso_U_22
_atom_site_aniso_U_33
_atom_site_aniso_U_23
_atom_site_aniso_U_13
_atom_site_aniso_U_12
Ge 0.0153(2) 0.01828(19) 0.0153(2) -0.00106(9) 0.00164(12) -0.00081(9)
B 0.0177(14) 0.0213(14) 0.0172(13) -0.0022(11) 0.0015(11) 0.0005(11)
N1 0.0185(12) 0.0212(11) 0.0184(12) -0.0008(8) 0.0020(9) 0.0008(8)
C1 0.0180(13) 0.0263(13) 0.0207(13) 0.0051(11) 0.0013(10) -0.0001(11)
C11 0.0261(15) 0.0275(15) 0.0316(15) 0.0052(12) 0.0007(12) 0.0073(12)
C2 0.0209(15) 0.0352(16) 0.0176(14) 0.0069(10) -0.0008(11) 0.0010(11)
C3 0.0198(13) 0.0321(14) 0.0140(12) 0.0015(11) 0.0008(10) -0.0038(11)
C31 0.0304(16) 0.0397(16) 0.0150(12) -0.0050(12) 0.0005(11) -0.0001(13)
N2 0.0190(11) 0.0239(11) 0.0146(10) -0.0013(9) 0.0011(8) 0.0005(9)
N3 0.0179(11) 0.0193(11) 0.0175(10) -0.0006(8) 0.0033(8) -0.0004(8)
C4 0.0195(13) 0.0259(14) 0.0191(13) 0.0016(10) 0.0006(10) -0.0032(10)
C41 0.0358(17) 0.0300(15) 0.0251(14) 0.0016(12) 0.0116(12) -0.0041(12)
C5 0.0271(14) 0.0214(13) 0.0233(13) 0.0045(11) 0.0020(11) -0.0021(11)
C6 0.0228(14) 0.0210(13) 0.0188(13) 0.0012(10) -0.0012(10) -0.0012(10)
C61 0.047(2) 0.0228(14) 0.0284(16) -0.0055(12) 0.0079(14) -0.0018(13)
N4 0.0185(11) 0.0202(11) 0.0157(10) -0.0020(8) 0.0001(8) 0.0006(8)
N5 0.0166(12) 0.0240(11) 0.0185(11) -0.0026(9) 0.0013(9) -0.0016(9)
C7 0.0176(14) 0.0311(15) 0.0210(14) 0.0016(11) -0.0007(11) -0.0040(11)
C71 0.0237(15) 0.0373(17) 0.0325(15) -0.0072(13) 0.0015(12) -0.0108(12)
C8 0.0175(14) 0.0399(16) 0.0275(15) 0.0015(13) 0.0041(11) -0.0021(12)
C9 0.0203(13) 0.0337(15) 0.0215(13) 0.0033(11) 0.0061(10) 0.0039(11)
C91 0.0288(16) 0.0472(19) 0.0370(17) -0.0064(15) 0.0134(13) 0.0052(14)
N6 0.0189(11) 0.0246(11) 0.0171(10) -0.0010(9) 0.0025(8) 0.0001(9)
N7 0.0190(12) 0.0263(12) 0.0271(12) -0.0037(10) 0.0058(10) 0.0001(10)
N8 0.0207(13) 0.0254(12) 0.0290(13) 0.0054(9) 0.0073(11) 0.0009(9)
N9 0.0249(15) 0.0512(18) 0.0465(17) 0.0025(14) 0.0006(13) -0.0105(13)
N10 0.0261(14) 0.0306(13) 0.0184(12) -0.0041(10) 0.0006(10) -0.0027(10)
N11 0.0239(13) 0.0402(15) 0.0210(12) 0.0017(11) -0.0020(10) -0.0073(12)
N12 0.0350(17) 0.066(2) 0.0435(17) 0.0157(16) -0.0086(13) 0.0063(15)
N13 0.0265(12) 0.0198(11) 0.0279(12) 0.0013(9) 0.0080(10) -0.0033(9)
N14 0.0247(12) 0.0198(11) 0.0204(11) 0.0025(9) 0.0002(9) -0.0049(9)
N15 0.0370(15) 0.0215(12) 0.0356(14) -0.0016(10) 0.0097(11) 0.0021(11)

loop_
_atom_type_symbol
_atom_type_description
_atom_type_scat_dispersion_real
_atom_type_scat_dispersion_imag
_atom_type_scat_source
C C 0.0033 0.0016 'International Tables Vol C Tables 4.2.6.8 and 6.1.1.4'
H H 0.0000 0.0000 'International Tables Vol C Tables 4.2.6.8 and 6.1.1.4'
N N 0.0061 0.0033 'International Tables Vol C Tables 4.2.6.8 and 6.1.1.4'
B B 0.0013 0.0007 'International Tables Vol C Tables 4.2.6.8 and 6.1.1.4'
Ge Ge 0.0810 1.8010 'International Tables Vol C Tables 4.2.6.8 and 6.1.1.4'

loop_
_geom_angle_atom_site_label_1
_geom_angle_atom_site_label_2
_geom_angle_atom_site_label_3
_geom_angle
_geom_angle_site_symmetry_1
_geom_angle_site_symmetry_3
_geom_angle_publ_flag
N13 Ge N10 90.91(11) . . ?
N13 Ge N7 92.04(11) . . ?
N10 Ge N7 89.79(12) . . ?
N13 Ge N5 90.29(10) . . ?
N10 Ge N5 91.99(11) . . ?
N7 Ge N5 177.05(9) . . ?
N13 Ge N1 89.49(10) . . ?
N10 Ge N1 177.78(10) . . ?
N7 Ge N1 92.38(11) . . ?
N5 Ge N1 85.82(11) . . ?
N13 Ge N3 176.75(9) . . ?
N10 Ge N3 91.55(10) . . ?
N7 Ge N3 90.09(10) . . ?
N5 Ge N3 87.51(10) . . ?
N1 Ge N3 87.97(9) . . ?
N4 B N6 107.5(2) . . ?
N4 B N2 107.3(2) . . ?
N6 B N2 107.6(2) . . ?
C1 N1 N2 107.7(2) . . ?
C1 N1 Ge 132.9(2) . . ?
N2 N1 Ge 119.19(17) . . ?
N1 C1 C2 108.1(3) . . ?
N1 C1 C11 125.1(2) . . ?
C2 C1 C11 126.8(3) . . ?
C3 C2 C1 107.5(3) . . ?
N2 C3 C2 107.6(2) . . ?
N2 C3 C31 122.9(3) . . ?
C2 C3 C31 129.5(3) . . ?
C3 N2 N1 109.1(2) . . ?
C3 N2 B 131.6(2) . . ?
N1 N2 B 119.3(2) . . ?
C4 N3 N4 107.4(2) . . ?
C4 N3 Ge 132.56(19) . . ?
N4 N3 Ge 120.03(17) . . ?
N3 C4 C5 108.6(2) . . ?
N3 C4 C41 124.7(3) . . ?
C5 C4 C41 126.7(3) . . ?
C6 C5 C4 106.7(2) . . ?
N4 C6 C5 107.8(2) . . ?
N4 C6 C61 122.4(3) . . ?
C5 C6 C61 129.8(3) . . ?
C6 N4 N3 109.5(2) . . ?
C6 N4 B 132.1(2) . . ?
N3 N4 B 118.4(2) . . ?
C7 N5 N6 107.7(2) . . ?
C7 N5 Ge 132.8(2) . . ?
N6 N5 Ge 119.33(17) . . ?
N5 C7 C8 108.4(3) . . ?
N5 C7 C71 124.3(3) . . ?
C8 C7 C71 127.3(3) . . ?
C9 C8 C7 106.9(3) . . ?
N6 C9 C8 107.8(3) . . ?
N6 C9 C91 122.8(3) . . ?
C8 C9 C91 129.4(3) . . ?
C9 N6 N5 109.3(2) . . ?
C9 N6 B 131.0(2) . . ?
N5 N6 B 119.6(2) . . ?
N8 N7 Ge 120.4(2) . . ?
N9 N8 N7 176.7(3) . . ?
N11 N10 Ge 118.4(2) . . ?
N12 N11 N10 176.5(3) . . ?
N14 N13 Ge 116.1(2) . . ?
N15 N14 N13 175.6(3) . . ?

loop_
_geom_bond_atom_site_label_1
_geom_bond_atom_site_label_2
_geom_bond_distance
_geom_bond_site_symmetry_2
_geom_bond_publ_flag
Ge N13 1.937(3) . ?
Ge N10 1.939(3) . ?
Ge N7 1.954(3) . ?
Ge N5 2.023(3) . ?
Ge N1 2.031(3) . ?
Ge N3 2.044(3) . ?
B N4 1.535(4) . ?
B N6 1.540(4) . ?
B N2 1.542(4) . ?
N1 C1 1.351(4) . ?
N1 N2 1.376(3) . ?
C1 C2 1.390(4) . ?
C1 C11 1.490(4) . ?
C2 C3 1.375(4) . ?
C3 N2 1.351(3) . ?
C3 C31 1.499(4) . ?
N3 C4 1.351(4) . ?
N3 N4 1.374(3) . ?
C4 C5 1.388(4) . ?
C4 C41 1.492(4) . ?
C5 C6 1.386(4) . ?
C6 N4 1.341(4) . ?
C6 C61 1.494(4) . ?
N5 C7 1.349(4) . ?
N5 N6 1.373(3) . ?
C7 C8 1.387(4) . ?
C7 C71 1.492(4) . ?
C8 C9 1.383(4) . ?
C9 N6 1.343(4) . ?
C9 C91 1.493(4) . ?
N7 N8 1.212(4) . ?
N8 N9 1.142(4) . ?
N10 N11 1.220(4) . ?
N11 N12 1.141(4) . ?
N13 N14 1.221(4) . ?
N14 N15 1.141(4) . ?
